data_2229502
loop_
_publ_author_name
'Hu, Fang'
'Zheng, Le'
'Zeng, Xiang Chao'
'Li, Kai Ping'

_publ_section_title
;
 Methyl 2-(1<i>H</i>-indole-3-carboxamido)acetate
;
_journal_coeditor_code RZ2556
_journal_issue 3
_journal_name_full 'Acta Crystallographica Section E'
_journal_page_first o742
_journal_paper_doi 10.1107/S1600536811006660
_journal_volume 67
_journal_year 2011
_chemical_formula_iupac 'C12 H12 N2 O3'
_chemical_formula_moiety 'C12 H12 N2 O3'
_chemical_formula_sum 'C12 H12 N2 O3'
_chemical_formula_weight 232.24
_chemical_melting_point 448
_chemical_name_systematic
;
Methyl 2-(1<i>H</i>-indole-3-carboxamido)acetate
;
_space_group_IT_number 19
_symmetry_cell_setting orthorhombic
_symmetry_space_group_name_Hall 'P 2ac 2ab'
_symmetry_space_group_name_H-M 'P 21 21 21'
_atom_sites_solution_hydrogens geom
_atom_sites_solution_primary direct
_atom_sites_solution_secondary difmap
_audit_creation_method SHELXL-97
_cell_angle_alpha 90.00
_cell_angle_beta 90.00
_cell_angle_gamma 90.00
_cell_formula_units_Z 4
_cell_length_a 8.0024(2)
_cell_length_b 9.1279(2)
_cell_length_c 15.9767(3)
_cell_measurement_reflns_used 1985
_cell_measurement_temperature 150(2)
_cell_measurement_theta_max 62.6295
_cell_measurement_theta_min 4.8408
_cell_volume 1167.02(4)
_computing_cell_refinement 'CrysAlis PRO (Oxford Diffraction, 2010)'
_computing_data_collection 'CrysAlis PRO (Oxford Diffraction, 2010)'
_computing_data_reduction 'CrysAlis PRO (Oxford Diffraction, 2010)'
_computing_molecular_graphics 'SHELXTL (Sheldrick, 2008)'
_computing_publication_material 'SHELXTL (Sheldrick, 2008)'
_computing_structure_refinement 'SHELXL97 (Sheldrick, 2008)'
_computing_structure_solution 'SHELXS97 (Sheldrick, 2008)'
_diffrn_ambient_temperature 150(2)
_diffrn_measured_fraction_theta_full 0.971
_diffrn_measured_fraction_theta_max 0.971
_diffrn_measurement_device_type 'Oxford Gemini S Ultra area-detector'
_diffrn_measurement_method '\f and \w'
_diffrn_radiation_monochromator mirror
_diffrn_radiation_source 'fine-focus sealed tube'
_diffrn_radiation_type CuK\a
_diffrn_radiation_wavelength 1.54178
_diffrn_reflns_av_R_equivalents 0.0156
_diffrn_reflns_av_sigmaI/netI 0.0231
_diffrn_reflns_limit_h_max 9
_diffrn_reflns_limit_h_min -5
_diffrn_reflns_limit_k_max 8
_diffrn_reflns_limit_k_min -10
_diffrn_reflns_limit_l_max 15
_diffrn_reflns_limit_l_min -18
_diffrn_reflns_number 2269
_diffrn_reflns_theta_full 62.72
_diffrn_reflns_theta_max 62.72
_diffrn_reflns_theta_min 5.58
_diffrn_standards_number 0
_exptl_absorpt_coefficient_mu 0.804
_exptl_absorpt_correction_T_max 0.9097
_exptl_absorpt_correction_T_min 0.6942
_exptl_absorpt_correction_type multi-scan
_exptl_absorpt_process_details '(CrysAlis PRO; Oxford Diffraction, 2010)'
_exptl_crystal_colour 'light yellow'
_exptl_crystal_density_diffrn 1.322
_exptl_crystal_density_method 'not measured'
_exptl_crystal_description prism
_exptl_crystal_F_000 488
_exptl_crystal_size_max 0.49
_exptl_crystal_size_mid 0.17
_exptl_crystal_size_min 0.12
_refine_diff_density_max 0.125
_refine_diff_density_min -0.139
_refine_ls_abs_structure_details 'Flack (1983), 568 Friedel pairs'
_refine_ls_abs_structure_Flack -0.2(3)
_refine_ls_extinction_method none
_refine_ls_goodness_of_fit_ref 1.046
_refine_ls_hydrogen_treatment constr
_refine_ls_matrix_type full
_refine_ls_number_parameters 155
_refine_ls_number_reflns 1642
_refine_ls_number_restraints 0
_refine_ls_restrained_S_all 1.046
_refine_ls_R_factor_all 0.0296
_refine_ls_R_factor_gt 0.0291
_refine_ls_shift/su_max 0.011
_refine_ls_shift/su_mean 0.001
_refine_ls_structure_factor_coef Fsqd
_refine_ls_weighting_details 'calc w=1/[\s^2^(Fo^2^)+(0.0478P)^2^+0.0803P] where P=(Fo^2^+2Fc^2^)/3'
_refine_ls_weighting_scheme calc
_refine_ls_wR_factor_gt 0.0765
_refine_ls_wR_factor_ref 0.0771
_reflns_number_gt 1613
_reflns_number_total 1642
_reflns_threshold_expression I>2\s(I)
_cod_data_source_file rz2556.cif
_cod_data_source_block I
_cod_database_code 2229502
_cod_database_fobs_code 2229502

loop_
_symmetry_equiv_pos_as_xyz
'x, y, z'
'-x+1/2, -y, z+1/2'
'-x, y+1/2, -z+1/2'
'x+1/2, -y+1/2, -z'

loop_
_atom_site_type_symbol
_atom_site_label
_atom_site_fract_x
_atom_site_fract_y
_atom_site_fract_z
_atom_site_U_iso_or_equiv
_atom_site_adp_type
_atom_site_calc_flag
_atom_site_refinement_flags
_atom_site_occupancy
_atom_site_disorder_assembly
_atom_site_disorder_group
C C1 0.8259(2) 0.08538(18) 0.12627(10) 0.0418(4) Uani d . 1 . .
H H1 0.9222 0.0261 0.1184 0.050 Uiso calc R 1 . .
N N1 0.68538(19) 0.07824(16) 0.07961(9) 0.0491(4) Uani d . 1 . .
H H1A 0.6691 0.0180 0.0374 0.059 Uiso calc R 1 . .
C C8 0.5711(2) 0.17992(19) 0.10821(10) 0.0451(4) Uani d . 1 . .
C C3 0.6450(2) 0.25391(16) 0.17586(9) 0.0400(4) Uani d . 1 . .
C C4 0.5524(2) 0.36258(18) 0.21720(11) 0.0498(4) Uani d . 1 . .
H H4 0.5985 0.4145 0.2633 0.060 Uiso calc R 1 . .
C C5 0.3925(3) 0.3921(2) 0.18931(12) 0.0608(5) Uani d . 1 . .
H H5 0.3288 0.4657 0.2167 0.073 Uiso calc R 1 . .
C C6 0.3219(3) 0.3166(3) 0.12172(14) 0.0660(6) Uani d . 1 . .
H H6 0.2115 0.3397 0.1044 0.079 Uiso calc R 1 . .
C C7 0.4094(3) 0.2099(2) 0.08007(12) 0.0593(5) Uani d . 1 . .
H H7 0.3621 0.1586 0.0341 0.071 Uiso calc R 1 . .
C C9 0.9272(2) 0.22893(16) 0.25277(10) 0.0383(4) Uani d . 1 . .
C C10 1.1689(2) 0.1685(2) 0.33471(10) 0.0432(4) Uani d . 1 . .
H H10A 1.2129 0.2687 0.3260 0.052 Uiso calc R 1 . .
H H10B 1.2642 0.0995 0.3315 0.052 Uiso calc R 1 . .
C C11 1.0915(2) 0.15897(18) 0.42041(10) 0.0394(4) Uani d . 1 . .
C C12 1.1129(3) 0.2444(3) 0.55958(11) 0.0767(7) Uani d . 1 . .
H H12A 1.1425 0.1492 0.5839 0.115 Uiso calc R 1 . .
H H12B 0.9915 0.2577 0.5621 0.115 Uiso calc R 1 . .
H H12C 1.1680 0.3226 0.5912 0.115 Uiso calc R 1 . .
C C2 0.8088(2) 0.19136(16) 0.18683(10) 0.0380(4) Uani d . 1 . .
N N2 1.05189(17) 0.13476(14) 0.26902(8) 0.0419(3) Uani d . 1 . .
H H2 1.0620 0.0534 0.2399 0.050 Uiso calc R 1 . .
O O1 0.91340(16) 0.34378(12) 0.29446(7) 0.0476(3) Uani d . 1 . .
O O2 0.97901(16) 0.07845(14) 0.43919(8) 0.0561(4) Uani d . 1 . .
O O3 1.16709(15) 0.24943(15) 0.47336(7) 0.0549(4) Uani d . 1 . .

loop_
_atom_site_aniso_label
_atom_site_aniso_U_11
_atom_site_aniso_U_22
_atom_site_aniso_U_33
_atom_site_aniso_U_12
_atom_site_aniso_U_13
_atom_site_aniso_U_23
C1 0.0480(9) 0.0397(8) 0.0377(8) 0.0024(8) -0.0025(8) -0.0015(7)
N1 0.0594(9) 0.0479(8) 0.0401(7) 0.0050(8) -0.0094(7) -0.0091(7)
C8 0.0508(10) 0.0442(9) 0.0404(9) 0.0019(8) -0.0013(8) 0.0033(8)
C3 0.0511(9) 0.0351(8) 0.0339(7) 0.0003(7) 0.0034(8) 0.0053(7)
C4 0.0644(11) 0.0433(8) 0.0417(9) 0.0059(9) 0.0127(9) 0.0024(8)
C5 0.0680(12) 0.0583(11) 0.0561(11) 0.0205(10) 0.0158(11) 0.0109(9)
C6 0.0540(11) 0.0778(14) 0.0662(13) 0.0175(11) 0.0044(11) 0.0201(12)
C7 0.0564(11) 0.0669(12) 0.0546(11) 0.0039(11) -0.0117(10) 0.0074(10)
C9 0.0491(9) 0.0338(7) 0.0319(7) -0.0079(7) 0.0056(7) 0.0023(7)
C10 0.0386(8) 0.0511(9) 0.0398(8) -0.0043(8) 0.0017(8) -0.0026(8)
C11 0.0371(8) 0.0409(8) 0.0403(9) -0.0010(8) -0.0037(7) 0.0024(7)
C12 0.0694(13) 0.1237(19) 0.0370(9) -0.0244(14) 0.0026(10) -0.0143(12)
C2 0.0483(9) 0.0319(8) 0.0337(8) -0.0024(7) 0.0030(7) 0.0011(6)
N2 0.0491(8) 0.0394(6) 0.0372(7) -0.0002(6) 0.0000(6) -0.0061(6)
O1 0.0636(7) 0.0346(5) 0.0446(6) -0.0035(6) -0.0024(6) -0.0080(5)
O2 0.0574(7) 0.0629(7) 0.0481(7) -0.0217(7) 0.0045(6) 0.0062(6)
O3 0.0528(7) 0.0742(8) 0.0376(6) -0.0197(7) -0.0002(6) -0.0072(7)

loop_
_atom_type_symbol
_atom_type_description
_atom_type_scat_dispersion_real
_atom_type_scat_dispersion_imag
_atom_type_scat_source
C C 0.0181 0.0091 'International Tables Vol C Tables 4.2.6.8 and 6.1.1.4'
H H 0.0000 0.0000 'International Tables Vol C Tables 4.2.6.8 and 6.1.1.4'
N N 0.0311 0.0180 'International Tables Vol C Tables 4.2.6.8 and 6.1.1.4'
O O 0.0492 0.0322 'International Tables Vol C Tables 4.2.6.8 and 6.1.1.4'

loop_
_geom_angle_atom_site_label_1
_geom_angle_atom_site_label_2
_geom_angle_atom_site_label_3
_geom_angle_site_symmetry_1
_geom_angle_site_symmetry_3
_geom_angle
_geom_angle_publ_flag
N1 C1 C2 . . 109.84(15) ?
N1 C1 H1 . . 125.1 ?
C2 C1 H1 . . 125.1 ?
C1 N1 C8 . . 109.64(14) ?
C1 N1 H1A . . 125.2 ?
C8 N1 H1A . . 125.2 ?
N1 C8 C7 . . 129.68(17) ?
N1 C8 C3 . . 107.41(15) ?
C7 C8 C3 . . 122.90(17) ?
C4 C3 C8 . . 118.67(16) ?
C4 C3 C2 . . 134.70(16) ?
C8 C3 C2 . . 106.61(14) ?
C5 C4 C3 . . 118.38(18) ?
C5 C4 H4 . . 120.8 ?
C3 C4 H4 . . 120.8 ?
C4 C5 C6 . . 121.75(18) ?
C4 C5 H5 . . 119.1 ?
C6 C5 H5 . . 119.1 ?
C7 C6 C5 . . 121.2(2) ?
C7 C6 H6 . . 119.4 ?
C5 C6 H6 . . 119.4 ?
C6 C7 C8 . . 117.10(19) ?
C6 C7 H7 . . 121.4 ?
C8 C7 H7 . . 121.4 ?
O1 C9 N2 . . 120.08(15) ?
O1 C9 C2 . . 121.73(15) ?
N2 C9 C2 . . 118.18(13) ?
N2 C10 C11 . . 112.53(13) ?
N2 C10 H10A . . 109.1 ?
C11 C10 H10A . . 109.1 ?
N2 C10 H10B . . 109.1 ?
C11 C10 H10B . . 109.1 ?
H10A C10 H10B . . 107.8 ?
O2 C11 O3 . . 124.28(16) ?
O2 C11 C10 . . 124.84(15) ?
O3 C11 C10 . . 110.86(14) ?
O3 C12 H12A . . 109.5 ?
O3 C12 H12B . . 109.5 ?
H12A C12 H12B . . 109.5 ?
O3 C12 H12C . . 109.5 ?
H12A C12 H12C . . 109.5 ?
H12B C12 H12C . . 109.5 ?
C1 C2 C3 . . 106.50(14) ?
C1 C2 C9 . . 127.52(15) ?
C3 C2 C9 . . 125.89(14) ?
C9 N2 C10 . . 119.16(13) ?
C9 N2 H2 . . 120.4 ?
C10 N2 H2 . . 120.4 ?
C11 O3 C12 . . 116.79(14) ?

loop_
_geom_bond_atom_site_label_1
_geom_bond_atom_site_label_2
_geom_bond_site_symmetry_2
_geom_bond_distance
_geom_bond_publ_flag
C1 N1 . 1.351(2) ?
C1 C2 . 1.375(2) ?
C1 H1 . 0.9500 ?
N1 C8 . 1.381(2) ?
N1 H1A . 0.8800 ?
C8 C7 . 1.397(3) ?
C8 C3 . 1.405(2) ?
C3 C4 . 1.403(2) ?
C3 C2 . 1.440(2) ?
C4 C5 . 1.381(3) ?
C4 H4 . 0.9500 ?
C5 C6 . 1.400(3) ?
C5 H5 . 0.9500 ?
C6 C7 . 1.372(3) ?
C6 H6 . 0.9500 ?
C7 H7 . 0.9500 ?
C9 O1 . 1.2470(19) ?
C9 N2 . 1.342(2) ?
C9 C2 . 1.458(2) ?
C10 N2 . 1.440(2) ?
C10 C11 . 1.505(2) ?
C10 H10A . 0.9900 ?
C10 H10B . 0.9900 ?
C11 O2 . 1.2002(19) ?
C11 O3 . 1.328(2) ?
C12 O3 . 1.445(2) ?
C12 H12A . 0.9800 ?
C12 H12B . 0.9800 ?
C12 H12C . 0.9800 ?
N2 H2 . 0.8800 ?

loop_
_geom_hbond_atom_site_label_D
_geom_hbond_atom_site_label_H
_geom_hbond_atom_site_label_A
_geom_hbond_site_symmetry_A
_geom_hbond_distance_DH
_geom_hbond_distance_HA
_geom_hbond_distance_DA
_geom_hbond_angle_DHA
N2 H2 O1 3_745 0.88 2.00 2.8566(17) 164
N1 H1A O2 2_654 0.88 2.15 2.9680(18) 154

loop_
_geom_torsion_atom_site_label_1
_geom_torsion_atom_site_label_2
_geom_torsion_atom_site_label_3
_geom_torsion_atom_site_label_4
_geom_torsion_site_symmetry_1
_geom_torsion_site_symmetry_2
_geom_torsion_site_symmetry_3
_geom_torsion_site_symmetry_4
_geom_torsion
_geom_torsion_publ_flag
C2 C1 N1 C8 . . . . 0.05(19) ?
C1 N1 C8 C7 . . . . -178.97(19) ?
C1 N1 C8 C3 . . . . 0.15(19) ?
N1 C8 C3 C4 . . . . -179.08(14) ?
C7 C8 C3 C4 . . . . 0.1(3) ?
N1 C8 C3 C2 . . . . -0.28(18) ?
C7 C8 C3 C2 . . . . 178.92(16) ?
C8 C3 C4 C5 . . . . -0.1(2) ?
C2 C3 C4 C5 . . . . -178.51(18) ?
C3 C4 C5 C6 . . . . 0.2(3) ?
C4 C5 C6 C7 . . . . -0.2(3) ?
C5 C6 C7 C8 . . . . 0.2(3) ?
N1 C8 C7 C6 . . . . 178.87(18) ?
C3 C8 C7 C6 . . . . -0.1(3) ?
N2 C10 C11 O2 . . . . 30.2(2) ?
N2 C10 C11 O3 . . . . -151.31(14) ?
N1 C1 C2 C3 . . . . -0.22(18) ?
N1 C1 C2 C9 . . . . 176.50(15) ?
C4 C3 C2 C1 . . . . 178.82(17) ?
C8 C3 C2 C1 . . . . 0.30(17) ?
C4 C3 C2 C9 . . . . 2.0(3) ?
C8 C3 C2 C9 . . . . -176.48(14) ?
O1 C9 C2 C1 . . . . 166.46(15) ?
N2 C9 C2 C1 . . . . -14.7(2) ?
O1 C9 C2 C3 . . . . -17.4(2) ?
N2 C9 C2 C3 . . . . 161.42(15) ?
O1 C9 N2 C10 . . . . -0.2(2) ?
C2 C9 N2 C10 . . . . -179.07(14) ?
C11 C10 N2 C9 . . . . 69.72(19) ?
O2 C11 O3 C12 . . . . 2.6(3) ?
C10 C11 O3 C12 . . . . -175.89(17) ?

loop_
_cod_related_entry_id
_cod_related_entry_database
_cod_related_entry_code
1 ChemSpider 30656551
